data_7102101
loop_
_publ_author_name
'Vasudevan, Kalyan'
'Cowley, Alan H'

_publ_section_title
;
 Synthesis and structures of 1,2-bis(imino)acenaphthene (BIAN)
 lanthanide complexes that involve the transfer of zero, one, or two
 electrons.
;
_journal_issue 33
_journal_name_full 'Chemical communications (Cambridge, England)'
_journal_page_first 3464
_journal_page_last 3466
_journal_paper_doi 10.1039/b708758f
_journal_year 2007
_chemical_formula_moiety 'C46 H50 Eu N2 O2'
_chemical_formula_sum 'C46 H50 Eu N2 O2'
_chemical_formula_weight 814.88
_space_group_IT_number 2
_symmetry_cell_setting triclinic
_symmetry_space_group_name_Hall '-P 1'
_symmetry_space_group_name_H-M 'P -1'
_atom_sites_solution_hydrogens geom
_atom_sites_solution_primary direct
_atom_sites_solution_secondary difmap
_cell_angle_alpha 101.15(3)
_cell_angle_beta 94.09(3)
_cell_angle_gamma 104.01(3)
_cell_formula_units_Z 2
_cell_length_a 9.5567(19)
_cell_length_b 10.286(2)
_cell_length_c 20.283(4)
_cell_measurement_temperature 153(2)
_cell_volume 1883.4(7)
_computing_cell_refinement 'Collect software, Nonius B.V. 1998'
_computing_data_collection 'Collect software, Nonius B.V. 1998'
_computing_data_reduction
;
DENZO and Scalepack (Otwinoski and Minor, 1997)
;
_computing_molecular_graphics 'XP SHELXTL/PC, Siemens Analytical'
_computing_structure_refinement 'XL SHELXTL/PC, Siemens Analytical'
_computing_structure_solution
;
SIR97 - Altomare A., Burla M.C., Camalli M., Cascarano G.L., Giacovazzo C.,
Guagliardi A., Moliterni A.G.G., Polidori G.,Spagna R.
;
_diffrn_ambient_temperature 153(2)
_diffrn_measured_fraction_theta_full 0.988
_diffrn_measured_fraction_theta_max 0.988
_diffrn_measurement_device_type 'Nonius Kappa CCD'
_diffrn_measurement_method \w-scan
_diffrn_radiation_monochromator graphite
_diffrn_radiation_source 'fine-focus sealed tube'
_diffrn_radiation_type MoK\a
_diffrn_radiation_wavelength 0.71073
_diffrn_reflns_av_R_equivalents 0.0398
_diffrn_reflns_av_sigmaI/netI 0.1098
_diffrn_reflns_limit_h_max 12
_diffrn_reflns_limit_h_min -12
_diffrn_reflns_limit_k_max 12
_diffrn_reflns_limit_k_min -13
_diffrn_reflns_limit_l_max 26
_diffrn_reflns_limit_l_min -26
_diffrn_reflns_number 12045
_diffrn_reflns_theta_full 27.46
_diffrn_reflns_theta_max 27.46
_diffrn_reflns_theta_min 1.03
_exptl_absorpt_coefficient_mu 1.706
_exptl_absorpt_correction_type none
_exptl_absorpt_process_details 'DENZO and Scalepack (Otwinoski and Minor, 1997)'
_exptl_crystal_colour Red
_exptl_crystal_density_diffrn 1.437
_exptl_crystal_density_method 'not measured'
_exptl_crystal_description Block
_exptl_crystal_F_000 838
_exptl_crystal_size_max .1
_exptl_crystal_size_mid .05
_exptl_crystal_size_min .05
_refine_diff_density_max 2.191
_refine_diff_density_min -1.744
_refine_diff_density_rms 0.200
_refine_ls_extinction_method none
_refine_ls_goodness_of_fit_ref 1.052
_refine_ls_hydrogen_treatment constr
_refine_ls_matrix_type full
_refine_ls_number_parameters 472
_refine_ls_number_reflns 8520
_refine_ls_number_restraints 0
_refine_ls_restrained_S_all 1.052
_refine_ls_R_factor_all 0.0872
_refine_ls_R_factor_gt 0.0476
_refine_ls_shift/su_max 0.002
_refine_ls_shift/su_mean 0.000
_refine_ls_structure_factor_coef Fsqd
_refine_ls_weighting_details 'calc w=1/[\s^2^(Fo^2^)+(0.0652P)^2^+0.0000P] where P=(Fo^2^+2Fc^2^)/3'
_refine_ls_weighting_scheme calc
_refine_ls_wR_factor_gt 0.0990
_refine_ls_wR_factor_ref 0.1361
_reflns_number_gt 6213
_reflns_number_total 8520
_reflns_threshold_expression >2sigma(I)
_cod_data_source_file b708758f.txt
_cod_data_source_block 650009
_cod_depositor_comments
;
The following automatic conversions were performed:
'_exptl_absorpt_correction_type' value 'None' changed to 'none' according
to '/home/saulius/struct/CIF-dictionaries/cif_core.dic' dictionary named
'cif_core.dic' version 2.4.1 from 2010-06-29.

Automatic conversion script
Id: cif_fix_enum 1527 2010-12-29 10:47:43Z saulius 
;
_cod_original_sg_symbol_Hall -p1
_cod_original_sg_symbol_H-M p-1
_cod_database_code 7102101

loop_
_symmetry_equiv_pos_as_xyz
'x, y, z'
'-x, -y, -z'

loop_
_atom_site_label
_atom_site_type_symbol
_atom_site_fract_x
_atom_site_fract_y
_atom_site_fract_z
_atom_site_U_iso_or_equiv
_atom_site_adp_type
_atom_site_occupancy
_atom_site_symmetry_multiplicity
_atom_site_calc_flag
_atom_site_refinement_flags
C1 C 0.6002(5) 0.1971(6) 0.2667(3) 0.0198(12) Uani 1 1 d .
C2 C 0.7380(5) 0.3047(6) 0.2927(3) 0.0214(12) Uani 1 1 d .
C3 C 0.8087(6) 0.4244(6) 0.2758(3) 0.0279(13) Uani 1 1 d .
H3 H 0.7723 0.4521 0.2387 0.034 Uiso 1 1 calc R
C4 C 0.9407(6) 0.5058(7) 0.3174(3) 0.0351(15) Uani 1 1 d .
H4 H 0.9908 0.5858 0.3057 0.042 Uiso 1 1 calc R
C5 C 0.9952(6) 0.4705(7) 0.3731(3) 0.0337(15) Uani 1 1 d .
H5 H 1.0811 0.5261 0.3985 0.040 Uiso 1 1 calc R
C6 C 0.9221(6) 0.3500(6) 0.3926(3) 0.0265(13) Uani 1 1 d .
C7 C 0.7950(5) 0.2696(6) 0.3515(3) 0.0242(13) Uani 1 1 d .
C8 C 0.9592(6) 0.3030(7) 0.4511(3) 0.0343(15) Uani 1 1 d .
H8 H 1.0425 0.3521 0.4804 0.041 Uiso 1 1 calc R
C9 C 0.8747(6) 0.1872(7) 0.4648(3) 0.0342(15) Uani 1 1 d .
H9 H 0.9028 0.1583 0.5032 0.041 Uiso 1 1 calc R
C10 C 0.7451(6) 0.1086(6) 0.4227(3) 0.0288(14) Uani 1 1 d .
H10 H 0.6874 0.0311 0.4339 0.035 Uiso 1 1 calc R
C11 C 0.7071(5) 0.1500(6) 0.3653(3) 0.0221(12) Uani 1 1 d .
C12 C 0.5811(5) 0.1012(6) 0.3107(3) 0.0208(12) Uani 1 1 d .
C13 C 0.5485(5) 0.2572(6) 0.1634(3) 0.0238(12) Uani 1 1 d .
C14 C 0.6692(6) 0.2428(6) 0.1311(3) 0.0249(13) Uani 1 1 d .
H14 H 0.7191 0.1806 0.1414 0.030 Uiso 1 1 calc R
C15 C 0.7172(6) 0.3198(6) 0.0834(3) 0.0273(13) Uani 1 1 d .
H15 H 0.7985 0.3092 0.0625 0.033 Uiso 1 1 calc R
C16 C 0.6437(6) 0.4107(6) 0.0677(3) 0.0301(14) Uani 1 1 d .
C17 C 0.5204(7) 0.4243(7) 0.0973(3) 0.0403(16) Uani 1 1 d .
H17 H 0.4697 0.4851 0.0858 0.048 Uiso 1 1 calc R
C18 C 0.4729(6) 0.3467(7) 0.1442(3) 0.0325(15) Uani 1 1 d .
H18 H 0.3888 0.3547 0.1632 0.039 Uiso 1 1 calc R
C19 C 0.8148(7) 0.4910(7) -0.0059(3) 0.0391(16) Uani 1 1 d .
H19A H 0.8944 0.5150 0.0296 0.059 Uiso 1 1 calc R
H19B H 0.8319 0.5555 -0.0348 0.059 Uiso 1 1 calc R
H19C H 0.8063 0.4004 -0.0319 0.059 Uiso 1 1 calc R
C20 C 0.4798(5) -0.1112(6) 0.3363(3) 0.0219(12) Uani 1 1 d .
C21 C 0.3905(6) -0.1465(6) 0.3844(3) 0.0274(13) Uani 1 1 d .
H21 H 0.3163 -0.1038 0.3929 0.033 Uiso 1 1 calc R
C22 C 0.4094(6) -0.2435(6) 0.4200(3) 0.0273(13) Uani 1 1 d .
H22 H 0.3487 -0.2652 0.4524 0.033 Uiso 1 1 calc R
C23 C 0.5187(5) -0.3088(6) 0.4077(3) 0.0221(12) Uani 1 1 d .
C24 C 0.6066(5) -0.2798(6) 0.3584(3) 0.0250(13) Uani 1 1 d .
H24 H 0.6778 -0.3257 0.3486 0.030 Uiso 1 1 calc R
C25 C 0.5859(6) -0.1805(6) 0.3240(3) 0.0248(13) Uani 1 1 d .
H25 H 0.6458 -0.1596 0.2912 0.030 Uiso 1 1 calc R
C26 C 0.6438(6) -0.4692(7) 0.4370(3) 0.0335(15) Uani 1 1 d .
H26A H 0.6267 -0.5272 0.3925 0.050 Uiso 1 1 calc R
H26B H 0.6473 -0.5238 0.4702 0.050 Uiso 1 1 calc R
H26C H 0.7347 -0.4010 0.4420 0.050 Uiso 1 1 calc R
C27 C 0.0817(6) 0.0475(6) 0.3121(3) 0.0241(12) Uani 1 1 d .
C28 C 0.0181(5) 0.0680(6) 0.2512(3) 0.0246(13) Uani 1 1 d .
C29 C 0.1007(6) 0.1913(6) 0.2383(3) 0.0255(13) Uani 1 1 d .
C30 C 0.2168(6) 0.2490(6) 0.2913(3) 0.0250(13) Uani 1 1 d .
C31 C 0.2048(5) 0.1613(6) 0.3365(3) 0.0263(14) Uani 1 1 d .
C32 C 0.0183(6) -0.0633(6) 0.3478(3) 0.0319(14) Uani 1 1 d .
H32A H -0.0853 -0.0920 0.3361 0.048 Uiso 1 1 calc R
H32B H 0.0411 -0.0289 0.3959 0.048 Uiso 1 1 calc R
H32C H 0.0583 -0.1400 0.3344 0.048 Uiso 1 1 calc R
C33 C -0.1302(5) -0.0107(6) 0.2152(3) 0.0294(14) Uani 1 1 d .
H33A H -0.2026 0.0280 0.2357 0.044 Uiso 1 1 calc R
H33B H -0.1479 -0.1051 0.2185 0.044 Uiso 1 1 calc R
H33C H -0.1347 -0.0053 0.1684 0.044 Uiso 1 1 calc R
C34 C 0.0656(6) 0.2588(6) 0.1809(3) 0.0295(14) Uani 1 1 d .
H34A H 0.0122 0.1896 0.1428 0.044 Uiso 1 1 calc R
H34B H 0.1544 0.3085 0.1680 0.044 Uiso 1 1 calc R
H34C H 0.0082 0.3211 0.1958 0.044 Uiso 1 1 calc R
C35 C 0.3221(6) 0.3888(6) 0.3042(3) 0.0334(15) Uani 1 1 d .
H35A H 0.3222 0.4366 0.3499 0.050 Uiso 1 1 calc R
H35B H 0.2933 0.4400 0.2732 0.050 Uiso 1 1 calc R
H35C H 0.4179 0.3791 0.2979 0.050 Uiso 1 1 calc R
C36 C 0.2975(7) 0.1936(7) 0.4053(3) 0.0372(16) Uani 1 1 d .
H36A H 0.3897 0.1746 0.3990 0.056 Uiso 1 1 calc R
H36B H 0.2484 0.1377 0.4338 0.056 Uiso 1 1 calc R
H36C H 0.3124 0.2888 0.4262 0.056 Uiso 1 1 calc R
C37 C 0.2594(6) -0.2437(6) 0.1580(3) 0.0273(13) Uani 1 1 d .
C38 C 0.3499(6) -0.1587(6) 0.1220(3) 0.0238(13) Uani 1 1 d .
C39 C 0.2609(6) -0.0951(6) 0.0869(3) 0.0253(13) Uani 1 1 d .
C40 C 0.1178(5) -0.1415(6) 0.1002(3) 0.0230(12) Uani 1 1 d .
C41 C 0.1147(6) -0.2348(6) 0.1446(3) 0.0229(12) Uani 1 1 d .
C42 C 0.2995(6) -0.3448(6) 0.1956(3) 0.0327(15) Uani 1 1 d .
H42A H 0.2530 -0.4366 0.1709 0.049 Uiso 1 1 calc R
H42B H 0.2680 -0.3310 0.2397 0.049 Uiso 1 1 calc R
H42C H 0.4030 -0.3313 0.2001 0.049 Uiso 1 1 calc R
C43 C 0.5098(6) -0.1487(7) 0.1177(3) 0.0361(16) Uani 1 1 d .
H43A H 0.5532 -0.1639 0.1588 0.054 Uiso 1 1 calc R
H43B H 0.5576 -0.0591 0.1117 0.054 Uiso 1 1 calc R
H43C H 0.5198 -0.2169 0.0800 0.054 Uiso 1 1 calc R
C44 C 0.3083(6) -0.0007(6) 0.0390(3) 0.0326(14) Uani 1 1 d .
H44A H 0.2773 -0.0508 -0.0070 0.049 Uiso 1 1 calc R
H44B H 0.4122 0.0330 0.0457 0.049 Uiso 1 1 calc R
H44C H 0.2653 0.0751 0.0478 0.049 Uiso 1 1 calc R
C45 C -0.0128(6) -0.1178(7) 0.0625(3) 0.0304(14) Uani 1 1 d .
H45A H -0.0075 -0.0215 0.0720 0.046 Uiso 1 1 calc R
H45B H -0.1000 -0.1670 0.0768 0.046 Uiso 1 1 calc R
H45C H -0.0138 -0.1499 0.0147 0.046 Uiso 1 1 calc R
C46 C -0.0158(6) -0.3197(6) 0.1676(3) 0.0304(14) Uani 1 1 d .
H46A H -0.0129 -0.4141 0.1585 0.046 Uiso 1 1 calc R
H46B H -0.1025 -0.3117 0.1436 0.046 Uiso 1 1 calc R
H46C H -0.0154 -0.2877 0.2153 0.046 Uiso 1 1 calc R
N1 N 0.5017(4) 0.1810(5) 0.2130(2) 0.0211(10) Uani 1 1 d .
N2 N 0.4658(4) -0.0069(5) 0.3005(2) 0.0224(10) Uani 1 1 d .
O1 O 0.6838(4) 0.4943(5) 0.0229(2) 0.0442(12) Uani 1 1 d .
O2 O 0.5295(4) -0.4035(4) 0.4464(2) 0.0287(9) Uani 1 1 d .
Eu1 Eu 0.27299(3) 0.01639(3) 0.220381(14) 0.02084(11) Uani 1 1 d .

loop_
_atom_site_aniso_label
_atom_site_aniso_U_11
_atom_site_aniso_U_22
_atom_site_aniso_U_33
_atom_site_aniso_U_23
_atom_site_aniso_U_13
_atom_site_aniso_U_12
C1 0.017(3) 0.023(3) 0.020(3) 0.005(2) 0.004(2) 0.007(2)
C2 0.018(3) 0.023(3) 0.023(3) 0.005(2) 0.004(2) 0.004(2)
C3 0.025(3) 0.032(4) 0.024(3) 0.002(3) 0.001(2) 0.005(2)
C4 0.034(3) 0.030(4) 0.034(4) 0.004(3) 0.005(3) -0.005(3)
C5 0.024(3) 0.039(4) 0.029(4) -0.003(3) -0.003(2) 0.001(3)
C6 0.026(3) 0.030(3) 0.019(3) -0.003(3) -0.001(2) 0.006(2)
C7 0.021(3) 0.033(3) 0.018(3) 0.002(3) 0.001(2) 0.009(2)
C8 0.027(3) 0.044(4) 0.028(4) 0.003(3) -0.005(3) 0.008(3)
C9 0.033(3) 0.045(4) 0.023(3) 0.007(3) -0.006(3) 0.010(3)
C10 0.027(3) 0.037(4) 0.022(3) 0.004(3) 0.001(2) 0.011(3)
C11 0.025(3) 0.023(3) 0.017(3) 0.004(2) 0.002(2) 0.004(2)
C12 0.022(3) 0.020(3) 0.021(3) 0.004(2) 0.004(2) 0.007(2)
C13 0.021(3) 0.028(3) 0.023(3) 0.010(3) 0.001(2) 0.004(2)
C14 0.027(3) 0.027(3) 0.022(3) 0.010(3) 0.001(2) 0.007(2)
C15 0.025(3) 0.028(3) 0.026(3) 0.003(3) 0.006(2) 0.004(2)
C16 0.028(3) 0.036(4) 0.027(3) 0.016(3) 0.004(2) 0.002(3)
C17 0.042(4) 0.049(4) 0.045(4) 0.032(3) 0.008(3) 0.022(3)
C18 0.024(3) 0.047(4) 0.037(4) 0.026(3) 0.009(3) 0.015(3)
C19 0.045(4) 0.039(4) 0.028(4) 0.010(3) 0.013(3) -0.003(3)
C20 0.021(3) 0.023(3) 0.019(3) 0.003(2) -0.002(2) 0.003(2)
C21 0.024(3) 0.033(4) 0.028(3) 0.008(3) 0.008(2) 0.010(2)
C22 0.030(3) 0.033(4) 0.024(3) 0.014(3) 0.014(2) 0.009(3)
C23 0.024(3) 0.021(3) 0.021(3) 0.007(2) -0.002(2) 0.003(2)
C24 0.021(3) 0.031(3) 0.025(3) 0.006(3) 0.002(2) 0.010(2)
C25 0.028(3) 0.029(3) 0.020(3) 0.011(3) 0.004(2) 0.008(2)
C26 0.035(3) 0.039(4) 0.032(4) 0.016(3) 0.005(3) 0.014(3)
C27 0.030(3) 0.026(3) 0.021(3) 0.009(3) 0.005(2) 0.013(2)
C28 0.023(3) 0.026(3) 0.025(3) 0.005(3) 0.008(2) 0.006(2)
C29 0.024(3) 0.030(3) 0.025(3) 0.007(3) 0.004(2) 0.011(2)
C30 0.030(3) 0.020(3) 0.022(3) -0.002(3) 0.004(2) 0.006(2)
C31 0.022(3) 0.030(3) 0.022(3) -0.005(3) -0.001(2) 0.007(2)
C32 0.032(3) 0.033(4) 0.035(4) 0.012(3) 0.007(3) 0.011(3)
C33 0.019(3) 0.032(4) 0.036(4) 0.008(3) 0.004(2) 0.004(2)
C34 0.025(3) 0.030(3) 0.036(4) 0.013(3) 0.004(2) 0.009(2)
C35 0.034(3) 0.026(3) 0.036(4) 0.003(3) 0.001(3) 0.003(3)
C36 0.045(4) 0.043(4) 0.022(3) -0.006(3) -0.003(3) 0.021(3)
C37 0.033(3) 0.024(3) 0.022(3) 0.000(3) -0.007(2) 0.009(2)
C38 0.023(3) 0.023(3) 0.021(3) -0.004(2) 0.000(2) 0.006(2)
C39 0.031(3) 0.027(3) 0.016(3) 0.002(2) 0.004(2) 0.006(2)
C40 0.024(3) 0.027(3) 0.015(3) 0.002(2) -0.001(2) 0.006(2)
C41 0.027(3) 0.022(3) 0.018(3) 0.004(2) 0.004(2) 0.005(2)
C42 0.040(3) 0.023(3) 0.032(4) 0.002(3) -0.004(3) 0.009(3)
C43 0.033(3) 0.036(4) 0.039(4) 0.002(3) 0.005(3) 0.013(3)
C44 0.036(3) 0.033(4) 0.028(4) 0.010(3) 0.010(3) 0.004(3)
C45 0.029(3) 0.038(4) 0.025(3) 0.010(3) 0.000(2) 0.008(3)
C46 0.032(3) 0.030(4) 0.024(3) 0.003(3) -0.002(2) 0.002(3)
N1 0.021(2) 0.024(3) 0.020(3) 0.007(2) 0.0000(18) 0.0067(19)
N2 0.023(2) 0.026(3) 0.020(3) 0.010(2) 0.0029(18) 0.006(2)
O1 0.042(3) 0.058(3) 0.044(3) 0.035(2) 0.012(2) 0.013(2)
O2 0.035(2) 0.029(2) 0.027(2) 0.0127(19) 0.0083(17) 0.0126(18)
Eu1 0.01943(16) 0.02295(17) 0.01935(17) 0.00480(11) 0.00050(10) 0.00444(11)

loop_
_atom_type_symbol
_atom_type_description
_atom_type_scat_dispersion_real
_atom_type_scat_dispersion_imag
_atom_type_scat_source
C C 0.0030 0.0020 'International Tables Vol C Tables 4.2.6.8 and 6.1.1.4'
H H 0.0000 0.0000 'International Tables Vol C Tables 4.2.6.8 and 6.1.1.4'
N N 0.0060 0.0030 'International Tables Vol C Tables 4.2.6.8 and 6.1.1.4'
O O 0.0110 0.0060 'International Tables Vol C Tables 4.2.6.8 and 6.1.1.4'
Eu Eu -0.1580 3.6680 'International Tables Vol C Tables 4.2.6.8 and 6.1.1.4'

loop_
_geom_angle_atom_site_label_1
_geom_angle_atom_site_label_2
_geom_angle_atom_site_label_3
_geom_angle
N1 C1 C12 121.1(5)
N1 C1 C2 130.8(5)
C12 C1 C2 108.1(4)
N1 C1 Eu1 45.7(3)
C12 C1 Eu1 76.6(3)
C2 C1 Eu1 168.1(3)
C3 C2 C7 118.8(5)
C3 C2 C1 135.5(5)
C7 C2 C1 105.5(5)
C2 C3 C4 118.1(6)
C2 C3 H3 121.0
C4 C3 H3 121.0
C5 C4 C3 122.6(6)
C5 C4 H4 118.7
C3 C4 H4 118.7
C4 C5 C6 120.3(5)
C4 C5 H5 119.8
C6 C5 H5 119.8
C7 C6 C5 117.0(5)
C7 C6 C8 115.5(6)
C5 C6 C8 127.4(5)
C6 C7 C11 124.0(5)
C6 C7 C2 123.1(6)
C11 C7 C2 112.9(5)
C9 C8 C6 120.9(5)
C9 C8 H8 119.6
C6 C8 H8 119.6
C8 C9 C10 122.4(6)
C8 C9 H9 118.8
C10 C9 H9 118.8
C11 C10 C9 118.3(6)
C11 C10 H10 120.9
C9 C10 H10 120.9
C10 C11 C7 118.9(5)
C10 C11 C12 134.9(5)
C7 C11 C12 106.0(5)
N2 C12 C1 122.0(5)
N2 C12 C11 130.4(5)
C1 C12 C11 107.5(4)
N2 C12 Eu1 46.0(3)
C1 C12 Eu1 77.2(3)
C11 C12 Eu1 167.4(4)
C14 C13 C18 117.5(5)
C14 C13 N1 121.4(5)
C18 C13 N1 121.1(5)
C13 C14 C15 121.4(5)
C13 C14 H14 119.3
C15 C14 H14 119.3
C16 C15 C14 119.5(5)
C16 C15 H15 120.2
C14 C15 H15 120.2
C15 C16 O1 124.4(5)
C15 C16 C17 120.5(6)
O1 C16 C17 115.1(5)
C16 C17 C18 119.5(6)
C16 C17 H17 120.2
C18 C17 H17 120.2
C17 C18 C13 121.4(5)
C17 C18 H18 119.3
C13 C18 H18 119.3
O1 C19 H19A 109.5
O1 C19 H19B 109.5
H19A C19 H19B 109.5
O1 C19 H19C 109.5
H19A C19 H19C 109.5
H19B C19 H19C 109.5
C25 C20 C21 117.3(5)
C25 C20 N2 120.4(5)
C21 C20 N2 122.4(5)
C22 C21 C20 121.4(5)
C22 C21 H21 119.3
C20 C21 H21 119.3
C21 C22 C23 120.0(5)
C21 C22 H22 120.0
C23 C22 H22 120.0
C24 C23 O2 124.2(5)
C24 C23 C22 120.2(5)
O2 C23 C22 115.6(5)
C23 C24 C25 118.3(5)
C23 C24 H24 120.8
C25 C24 H24 120.8
C20 C25 C24 122.7(5)
C20 C25 H25 118.6
C24 C25 H25 118.6
O2 C26 H26A 109.5
O2 C26 H26B 109.5
H26A C26 H26B 109.5
O2 C26 H26C 109.5
H26A C26 H26C 109.5
H26B C26 H26C 109.5
C28 C27 C31 106.8(5)
C28 C27 C32 125.5(5)
C31 C27 C32 127.2(5)
C28 C27 Eu1 74.1(3)
C31 C27 Eu1 75.5(3)
C32 C27 Eu1 122.2(4)
C29 C28 C27 108.5(5)
C29 C28 C33 124.9(5)
C27 C28 C33 125.2(5)
C29 C28 Eu1 75.1(3)
C27 C28 Eu1 75.8(3)
C33 C28 Eu1 125.7(4)
C28 C29 C30 108.1(5)
C28 C29 C34 126.5(5)
C30 C29 C34 125.2(5)
C28 C29 Eu1 74.8(3)
C30 C29 Eu1 75.9(3)
C34 C29 Eu1 119.5(4)
C31 C30 C29 107.7(5)
C31 C30 C35 124.3(5)
C29 C30 C35 127.4(6)
C31 C30 Eu1 75.5(3)
C29 C30 Eu1 73.9(3)
C35 C30 Eu1 123.4(4)
C30 C31 C27 108.9(5)
C30 C31 C36 124.7(5)
C27 C31 C36 125.9(6)
C30 C31 Eu1 75.0(3)
C27 C31 Eu1 74.4(3)
C36 C31 Eu1 123.2(3)
C27 C32 H32A 109.5
C27 C32 H32B 109.5
H32A C32 H32B 109.5
C27 C32 H32C 109.5
H32A C32 H32C 109.5
H32B C32 H32C 109.5
C28 C33 H33A 109.5
C28 C33 H33B 109.5
H33A C33 H33B 109.5
C28 C33 H33C 109.5
H33A C33 H33C 109.5
H33B C33 H33C 109.5
C29 C34 H34A 109.5
C29 C34 H34B 109.5
H34A C34 H34B 109.5
C29 C34 H34C 109.5
H34A C34 H34C 109.5
H34B C34 H34C 109.5
C30 C35 H35A 109.5
C30 C35 H35B 109.5
H35A C35 H35B 109.5
C30 C35 H35C 109.5
H35A C35 H35C 109.5
H35B C35 H35C 109.5
C31 C36 H36A 109.5
C31 C36 H36B 109.5
H36A C36 H36B 109.5
C31 C36 H36C 109.5
H36A C36 H36C 109.5
H36B C36 H36C 109.5
C38 C37 C41 108.6(5)
C38 C37 C42 127.5(5)
C41 C37 C42 123.3(6)
C38 C37 Eu1 74.4(3)
C41 C37 Eu1 77.0(3)
C42 C37 Eu1 122.2(4)
C37 C38 C39 107.6(5)
C37 C38 C43 125.3(5)
C39 C38 C43 126.9(6)
C37 C38 Eu1 75.1(3)
C39 C38 Eu1 75.6(3)
C43 C38 Eu1 119.2(4)
C40 C39 C38 108.3(5)
C40 C39 C44 124.8(5)
C38 C39 C44 126.7(5)
C40 C39 Eu1 76.8(3)
C38 C39 Eu1 73.9(3)
C44 C39 Eu1 119.0(4)
C39 C40 C41 108.6(5)
C39 C40 C45 124.2(5)
C41 C40 C45 126.2(5)
C39 C40 Eu1 73.6(3)
C41 C40 Eu1 74.9(3)
C45 C40 Eu1 126.9(4)
C37 C41 C40 106.8(5)
C37 C41 C46 125.1(5)
C40 C41 C46 127.8(5)
C37 C41 Eu1 72.8(3)
C40 C41 Eu1 74.9(3)
C46 C41 Eu1 122.5(4)
C37 C42 H42A 109.5
C37 C42 H42B 109.5
H42A C42 H42B 109.5
C37 C42 H42C 109.5
H42A C42 H42C 109.5
H42B C42 H42C 109.5
C38 C43 H43A 109.5
C38 C43 H43B 109.5
H43A C43 H43B 109.5
C38 C43 H43C 109.5
H43A C43 H43C 109.5
H43B C43 H43C 109.5
C39 C44 H44A 109.5
C39 C44 H44B 109.5
H44A C44 H44B 109.5
C39 C44 H44C 109.5
H44A C44 H44C 109.5
H44B C44 H44C 109.5
C40 C45 H45A 109.5
C40 C45 H45B 109.5
H45A C45 H45B 109.5
C40 C45 H45C 109.5
H45A C45 H45C 109.5
H45B C45 H45C 109.5
C41 C46 H46A 109.5
C41 C46 H46B 109.5
H46A C46 H46B 109.5
C41 C46 H46C 109.5
H46A C46 H46C 109.5
H46B C46 H46C 109.5
C1 N1 C13 116.1(4)
C1 N1 Eu1 111.2(4)
C13 N1 Eu1 132.7(3)
C12 N2 C20 115.3(4)
C12 N2 Eu1 111.0(3)
C20 N2 Eu1 133.7(3)
C16 O1 C19 117.6(5)
C23 O2 C26 117.3(4)
N1 Eu1 N2 70.84(15)
N1 Eu1 C38 86.29(16)
N2 Eu1 C38 89.65(16)
N1 Eu1 C37 113.34(17)
N2 Eu1 C37 85.72(16)
C38 Eu1 C37 30.55(18)
N1 Eu1 C28 128.30(16)
N2 Eu1 C28 126.09(16)
C38 Eu1 C28 134.61(16)
C37 Eu1 C28 116.16(17)
N1 Eu1 C39 88.80(16)
N2 Eu1 C39 119.01(16)
C38 Eu1 C39 30.54(17)
C37 Eu1 C39 50.17(18)
C28 Eu1 C39 111.86(17)
N1 Eu1 C29 98.87(16)
N2 Eu1 C29 128.88(16)
C38 Eu1 C29 140.80(17)
C37 Eu1 C29 139.82(16)
C28 Eu1 C29 30.07(17)
C39 Eu1 C29 110.36(17)
N1 Eu1 C27 127.36(16)
N2 Eu1 C27 96.14(15)
C38 Eu1 C27 145.89(18)
C37 Eu1 C27 116.26(19)
C28 Eu1 C27 30.12(16)
C39 Eu1 C27 137.45(16)
C29 Eu1 C27 49.72(17)
N1 Eu1 C30 81.56(16)
N2 Eu1 C30 99.72(16)
C38 Eu1 C30 161.22(19)
C37 Eu1 C30 165.10(18)
C28 Eu1 C30 49.64(17)
C39 Eu1 C30 134.30(18)
C29 Eu1 C30 30.14(16)
C27 Eu1 C30 49.65(17)
N1 Eu1 C31 97.48(16)
N2 Eu1 C31 81.69(15)
C38 Eu1 C31 168.79(18)
C37 Eu1 C31 140.57(19)
C28 Eu1 C31 49.40(16)
C39 Eu1 C31 159.24(17)
C29 Eu1 C31 49.21(17)
C27 Eu1 C31 30.16(16)
C30 Eu1 C31 29.54(18)
N1 Eu1 C40 116.81(16)
N2 Eu1 C40 135.01(16)
C38 Eu1 C40 49.71(15)
C37 Eu1 C40 49.73(16)
C28 Eu1 C40 85.78(16)
C39 Eu1 C40 29.67(16)
C29 Eu1 C40 95.01(16)
C27 Eu1 C40 108.11(16)
C30 Eu1 C40 124.94(16)
C31 Eu1 C40 135.03(15)
N1 Eu1 C41 135.49(15)
N2 Eu1 C41 111.56(16)
C38 Eu1 C41 50.12(16)
C37 Eu1 C41 30.17(16)
C28 Eu1 C41 87.73(16)
C39 Eu1 C41 49.85(17)
C29 Eu1 C41 109.68(16)
C27 Eu1 C41 97.05(17)
C30 Eu1 C41 137.12(16)
C31 Eu1 C41 127.03(17)
C40 Eu1 C41 30.24(17)

loop_
_geom_bond_atom_site_label_1
_geom_bond_atom_site_label_2
_geom_bond_distance
C1 N1 1.344(6)
C1 C12 1.442(8)
C1 C2 1.486(7)
C1 Eu1 3.195(5)
C2 C3 1.371(8)
C2 C7 1.422(8)
C3 C4 1.438(8)
C3 H3 0.9300
C4 C5 1.359(9)
C4 H4 0.9300
C5 C6 1.411(9)
C5 H5 0.9300
C6 C7 1.399(7)
C6 C8 1.418(8)
C7 C11 1.402(8)
C8 C9 1.358(9)
C8 H8 0.9300
C9 C10 1.419(8)
C9 H9 0.9300
C10 C11 1.369(8)
C10 H10 0.9300
C11 C12 1.494(7)
C12 N2 1.334(7)
C12 Eu1 3.187(5)
C13 C14 1.391(7)
C13 C18 1.393(8)
C13 N1 1.423(7)
C14 C15 1.398(8)
C14 H14 0.9300
C15 C16 1.367(8)
C15 H15 0.9300
C16 O1 1.380(7)
C16 C17 1.385(8)
C17 C18 1.389(9)
C17 H17 0.9300
C18 H18 0.9300
C19 O1 1.424(7)
C19 H19A 0.9600
C19 H19B 0.9600
C19 H19C 0.9600
C20 C25 1.384(7)
C20 C21 1.385(8)
C20 N2 1.433(7)
C21 C22 1.378(8)
C21 H21 0.9300
C22 C23 1.384(7)
C22 H22 0.9300
C23 C24 1.381(8)
C23 O2 1.382(7)
C24 C25 1.387(8)
C24 H24 0.9300
C25 H25 0.9300
C26 O2 1.423(6)
C26 H26A 0.9600
C26 H26B 0.9600
C26 H26C 0.9600
C27 C28 1.412(8)
C27 C31 1.423(8)
C27 C32 1.496(8)
C27 Eu1 2.729(5)
C28 C29 1.405(8)
C28 C33 1.505(7)
C28 Eu1 2.706(5)
C29 C30 1.416(7)
C29 C34 1.523(8)
C29 Eu1 2.710(5)
C30 C31 1.397(8)
C30 C35 1.505(8)
C30 Eu1 2.736(5)
C31 C36 1.531(8)
C31 Eu1 2.743(5)
C32 H32A 0.9600
C32 H32B 0.9600
C32 H32C 0.9600
C33 H33A 0.9600
C33 H33B 0.9600
C33 H33C 0.9600
C34 H34A 0.9600
C34 H34B 0.9600
C34 H34C 0.9600
C35 H35A 0.9600
C35 H35B 0.9600
C35 H35C 0.9600
C36 H36A 0.9600
C36 H36B 0.9600
C36 H36C 0.9600
C37 C38 1.419(9)
C37 C41 1.419(7)
C37 C42 1.506(8)
C37 Eu1 2.697(6)
C38 C39 1.422(8)
C38 C43 1.517(7)
C38 Eu1 2.688(5)
C39 C40 1.399(8)
C39 C44 1.520(8)
C39 Eu1 2.710(5)
C40 C41 1.435(8)
C40 C45 1.511(7)
C40 Eu1 2.751(5)
C41 C46 1.499(8)
C41 Eu1 2.751(5)
C42 H42A 0.9600
C42 H42B 0.9600
C42 H42C 0.9600
C43 H43A 0.9600
C43 H43B 0.9600
C43 H43C 0.9600
C44 H44A 0.9600
C44 H44B 0.9600
C44 H44C 0.9600
C45 H45A 0.9600
C45 H45B 0.9600
C45 H45C 0.9600
C46 H46A 0.9600
C46 H46B 0.9600
C46 H46C 0.9600
N1 Eu1 2.454(4)
N2 Eu1 2.456(4)

loop_
_geom_torsion_atom_site_label_1
_geom_torsion_atom_site_label_2
_geom_torsion_atom_site_label_3
_geom_torsion_atom_site_label_4
_geom_torsion
N1 C1 C2 C3 4.4(10)
C12 C1 C2 C3 -175.2(6)
Eu1 C1 C2 C3 -63(2)
N1 C1 C2 C7 179.0(5)
C12 C1 C2 C7 -0.5(6)
Eu1 C1 C2 C7 111.2(18)
C7 C2 C3 C4 2.5(8)
C1 C2 C3 C4 176.6(6)
C2 C3 C4 C5 -1.8(9)
C3 C4 C5 C6 -0.1(9)
C4 C5 C6 C7 1.2(8)
C4 C5 C6 C8 -176.0(6)
C5 C6 C7 C11 -177.5(5)
C8 C6 C7 C11 0.0(8)
C5 C6 C7 C2 -0.4(8)
C8 C6 C7 C2 177.1(5)
C3 C2 C7 C6 -1.5(8)
C1 C2 C7 C6 -177.2(5)
C3 C2 C7 C11 175.9(5)
C1 C2 C7 C11 0.2(6)
C7 C6 C8 C9 0.0(8)
C5 C6 C8 C9 177.2(6)
C6 C8 C9 C10 -1.0(9)
C8 C9 C10 C11 1.9(9)
C9 C10 C11 C7 -1.8(8)
C9 C10 C11 C12 -177.3(6)
C6 C7 C11 C10 0.9(8)
C2 C7 C11 C10 -176.4(5)
C6 C7 C11 C12 177.6(5)
C2 C7 C11 C12 0.3(6)
N1 C1 C12 N2 -0.1(8)
C2 C1 C12 N2 179.5(5)
Eu1 C1 C12 N2 10.9(4)
N1 C1 C12 C11 -178.9(5)
C2 C1 C12 C11 0.7(6)
Eu1 C1 C12 C11 -167.9(4)
N1 C1 C12 Eu1 -11.0(4)
C2 C1 C12 Eu1 168.6(4)
C10 C11 C12 N2 -3.4(10)
C7 C11 C12 N2 -179.3(5)
C10 C11 C12 C1 175.3(6)
C7 C11 C12 C1 -0.6(6)
C10 C11 C12 Eu1 65(2)
C7 C11 C12 Eu1 -111.0(17)
C18 C13 C14 C15 2.9(8)
N1 C13 C14 C15 -178.6(5)
C13 C14 C15 C16 -0.4(8)
C14 C15 C16 O1 178.2(5)
C14 C15 C16 C17 -1.7(9)
C15 C16 C17 C18 1.2(10)
O1 C16 C17 C18 -178.7(6)
C16 C17 C18 C13 1.4(10)
C14 C13 C18 C17 -3.4(9)
N1 C13 C18 C17 178.1(6)
C25 C20 C21 C22 1.9(8)
N2 C20 C21 C22 -177.6(5)
C20 C21 C22 C23 -0.5(9)
C21 C22 C23 C24 -1.8(9)
C21 C22 C23 O2 179.5(5)
O2 C23 C24 C25 -178.9(5)
C22 C23 C24 C25 2.5(8)
C21 C20 C25 C24 -1.2(8)
N2 C20 C25 C24 178.3(5)
C23 C24 C25 C20 -1.0(8)
C31 C27 C28 C29 0.3(6)
C32 C27 C28 C29 172.9(5)
Eu1 C27 C28 C29 -68.7(4)
C31 C27 C28 C33 -167.1(5)
C32 C27 C28 C33 5.5(9)
Eu1 C27 C28 C33 124.0(5)
C31 C27 C28 Eu1 69.0(4)
C32 C27 C28 Eu1 -118.5(5)
C27 C28 C29 C30 -0.1(6)
C33 C28 C29 C30 167.3(5)
Eu1 C28 C29 C30 -69.3(4)
C27 C28 C29 C34 -175.2(5)
C33 C28 C29 C34 -7.8(9)
Eu1 C28 C29 C34 115.6(5)
C27 C28 C29 Eu1 69.1(4)
C33 C28 C29 Eu1 -123.5(5)
C28 C29 C30 C31 -0.1(6)
C34 C29 C30 C31 175.1(5)
Eu1 C29 C30 C31 -68.6(4)
C28 C29 C30 C35 -171.4(5)
C34 C29 C30 C35 3.8(9)
Eu1 C29 C30 C35 120.1(6)
C28 C29 C30 Eu1 68.5(4)
C34 C29 C30 Eu1 -116.3(5)
C29 C30 C31 C27 0.3(6)
C35 C30 C31 C27 171.9(5)
Eu1 C30 C31 C27 -67.2(4)
C29 C30 C31 C36 -172.2(5)
C35 C30 C31 C36 -0.6(9)
Eu1 C30 C31 C36 120.3(5)
C29 C30 C31 Eu1 67.5(4)
C35 C30 C31 Eu1 -120.8(5)
C28 C27 C31 C30 -0.4(6)
C32 C27 C31 C30 -172.8(5)
Eu1 C27 C31 C30 67.6(4)
C28 C27 C31 C36 172.0(5)
C32 C27 C31 C36 -0.4(9)
Eu1 C27 C31 C36 -120.0(5)
C28 C27 C31 Eu1 -68.0(4)
C32 C27 C31 Eu1 119.6(5)
C41 C37 C38 C39 0.9(6)
C42 C37 C38 C39 171.9(5)
Eu1 C37 C38 C39 -69.2(4)
C41 C37 C38 C43 -174.4(5)
C42 C37 C38 C43 -3.3(9)
Eu1 C37 C38 C43 115.5(5)
C41 C37 C38 Eu1 70.1(4)
C42 C37 C38 Eu1 -118.8(6)
C37 C38 C39 C40 -0.8(6)
C43 C38 C39 C40 174.3(5)
Eu1 C38 C39 C40 -69.7(4)
C37 C38 C39 C44 -176.7(5)
C43 C38 C39 C44 -1.6(9)
Eu1 C38 C39 C44 114.4(6)
C37 C38 C39 Eu1 68.9(4)
C43 C38 C39 Eu1 -116.0(5)
C38 C39 C40 C41 0.5(6)
C44 C39 C40 C41 176.5(5)
Eu1 C39 C40 C41 -67.3(4)
C38 C39 C40 C45 -168.5(5)
C44 C39 C40 C45 7.5(9)
Eu1 C39 C40 C45 123.7(5)
C38 C39 C40 Eu1 67.7(4)
C44 C39 C40 Eu1 -116.3(5)
C38 C37 C41 C40 -0.6(6)
C42 C37 C41 C40 -172.1(5)
Eu1 C37 C41 C40 67.7(4)
C38 C37 C41 C46 173.7(5)
C42 C37 C41 C46 2.2(9)
Eu1 C37 C41 C46 -118.0(5)
C38 C37 C41 Eu1 -68.3(4)
C42 C37 C41 Eu1 120.2(5)
C39 C40 C41 C37 0.1(6)
C45 C40 C41 C37 168.8(5)
Eu1 C40 C41 C37 -66.3(4)
C39 C40 C41 C46 -174.0(5)
C45 C40 C41 C46 -5.3(9)
Eu1 C40 C41 C46 119.6(6)
C39 C40 C41 Eu1 66.4(4)
C45 C40 C41 Eu1 -124.9(5)
C12 C1 N1 C13 -163.6(5)
C2 C1 N1 C13 16.9(8)
Eu1 C1 N1 C13 -178.6(6)
C12 C1 N1 Eu1 15.0(6)
C2 C1 N1 Eu1 -164.5(4)
C14 C13 N1 C1 57.5(7)
C18 C13 N1 C1 -124.0(6)
C14 C13 N1 Eu1 -120.7(5)
C18 C13 N1 Eu1 57.8(7)
C1 C12 N2 C20 164.0(5)
C11 C12 N2 C20 -17.4(8)
Eu1 C12 N2 C20 178.9(6)
C1 C12 N2 Eu1 -14.9(6)
C11 C12 N2 Eu1 163.6(4)
C25 C20 N2 C12 -62.0(7)
C21 C20 N2 C12 117.5(6)
C25 C20 N2 Eu1 116.6(5)
C21 C20 N2 Eu1 -63.9(7)
C15 C16 O1 C19 -3.7(9)
C17 C16 O1 C19 176.2(6)
C24 C23 O2 C26 3.6(7)
C22 C23 O2 C26 -177.8(5)
C1 N1 Eu1 N2 -15.7(3)
C13 N1 Eu1 N2 162.6(5)
C1 N1 Eu1 C38 -106.6(4)
C13 N1 Eu1 C38 71.7(5)
C1 N1 Eu1 C37 -92.0(4)
C13 N1 Eu1 C37 86.3(5)
C1 N1 Eu1 C28 105.7(4)
C13 N1 Eu1 C28 -76.0(5)
C1 N1 Eu1 C39 -137.1(4)
C13 N1 Eu1 C39 41.2(5)
C1 N1 Eu1 C29 112.5(3)
C13 N1 Eu1 C29 -69.2(5)
C1 N1 Eu1 C27 67.3(4)
C13 N1 Eu1 C27 -114.4(5)
C1 N1 Eu1 C30 87.7(4)
C13 N1 Eu1 C30 -93.9(5)
C1 N1 Eu1 C31 62.8(4)
C13 N1 Eu1 C31 -118.9(5)
C1 N1 Eu1 C40 -147.2(3)
C13 N1 Eu1 C40 31.1(5)
C1 N1 Eu1 C41 -117.3(4)
C13 N1 Eu1 C41 61.0(5)
C12 N2 Eu1 N1 15.6(3)
C20 N2 Eu1 N1 -163.0(5)
C12 N2 Eu1 C38 101.8(4)
C20 N2 Eu1 C38 -76.9(5)
C12 N2 Eu1 C37 132.1(4)
C20 N2 Eu1 C37 -46.5(5)
C12 N2 Eu1 C28 -108.4(4)
C20 N2 Eu1 C28 73.0(5)
C12 N2 Eu1 C39 93.0(4)
C20 N2 Eu1 C39 -85.6(5)
C12 N2 Eu1 C29 -70.4(4)
C20 N2 Eu1 C29 111.0(5)
C12 N2 Eu1 C27 -111.9(4)
C20 N2 Eu1 C27 69.5(5)
C12 N2 Eu1 C30 -61.8(4)
C20 N2 Eu1 C30 119.5(5)
C12 N2 Eu1 C31 -85.3(4)
C20 N2 Eu1 C31 96.0(5)
C12 N2 Eu1 C40 124.8(4)
C20 N2 Eu1 C40 -53.9(5)
C12 N2 Eu1 C41 148.0(3)
C20 N2 Eu1 C41 -30.6(5)
C37 C38 Eu1 N1 153.0(3)
C39 C38 Eu1 N1 -93.9(3)
C43 C38 Eu1 N1 30.5(5)
C37 C38 Eu1 N2 82.2(3)
C39 C38 Eu1 N2 -164.8(3)
C43 C38 Eu1 N2 -40.3(5)
C39 C38 Eu1 C37 113.1(4)
C43 C38 Eu1 C37 -122.4(6)
C37 C38 Eu1 C28 -63.1(4)
C39 C38 Eu1 C28 50.0(4)
C43 C38 Eu1 C28 174.5(4)
C37 C38 Eu1 C39 -113.1(4)
C43 C38 Eu1 C39 124.5(6)
C37 C38 Eu1 C29 -107.5(4)
C39 C38 Eu1 C29 5.6(5)
C43 C38 Eu1 C29 130.0(4)
C37 C38 Eu1 C27 -18.3(5)
C39 C38 Eu1 C27 94.8(4)
C43 C38 Eu1 C27 -140.8(4)
C37 C38 Eu1 C30 -157.4(4)
C39 C38 Eu1 C30 -44.3(6)
C43 C38 Eu1 C30 80.2(7)
C37 C38 Eu1 C31 42.9(9)
C39 C38 Eu1 C31 156.0(7)
C43 C38 Eu1 C31 -79.5(9)
C37 C38 Eu1 C40 -76.6(3)
C39 C38 Eu1 C40 36.4(3)
C43 C38 Eu1 C40 160.9(6)
C37 C38 Eu1 C41 -36.8(3)
C39 C38 Eu1 C41 76.3(3)
C43 C38 Eu1 C41 -159.2(6)
C38 C37 Eu1 N1 -29.6(3)
C41 C37 Eu1 N1 -143.4(3)
C42 C37 Eu1 N1 95.2(5)
C38 C37 Eu1 N2 -96.6(3)
C41 C37 Eu1 N2 149.6(4)
C42 C37 Eu1 N2 28.2(5)
C41 C37 Eu1 C38 -113.9(5)
C42 C37 Eu1 C38 124.8(6)
C38 C37 Eu1 C28 135.0(3)
C41 C37 Eu1 C28 21.1(4)
C42 C37 Eu1 C28 -100.2(5)
C38 C37 Eu1 C39 37.5(3)
C41 C37 Eu1 C39 -76.4(4)
C42 C37 Eu1 C39 162.3(5)
C38 C37 Eu1 C29 110.9(4)
C41 C37 Eu1 C29 -3.0(5)
C42 C37 Eu1 C29 -124.3(4)
C38 C37 Eu1 C27 168.7(3)
C41 C37 Eu1 C27 54.8(4)
C42 C37 Eu1 C27 -66.5(5)
C38 C37 Eu1 C30 151.2(6)
C41 C37 Eu1 C30 37.4(8)
C42 C37 Eu1 C30 -84.0(8)
C38 C37 Eu1 C31 -168.0(3)
C41 C37 Eu1 C31 78.2(4)
C42 C37 Eu1 C31 -43.2(6)
C38 C37 Eu1 C40 76.6(3)
C41 C37 Eu1 C40 -37.3(3)
C42 C37 Eu1 C40 -158.6(6)
C38 C37 Eu1 C41 113.9(5)
C42 C37 Eu1 C41 -121.3(7)
C29 C28 Eu1 N1 13.6(4)
C27 C28 Eu1 N1 -100.3(4)
C33 C28 Eu1 N1 136.2(5)
C29 C28 Eu1 N2 106.9(3)
C27 C28 Eu1 N2 -7.0(4)
C33 C28 Eu1 N2 -130.5(5)
C29 C28 Eu1 C38 -118.0(4)
C27 C28 Eu1 C38 128.1(3)
C33 C28 Eu1 C38 4.6(6)
C29 C28 Eu1 C37 -148.3(3)
C27 C28 Eu1 C37 97.8(3)
C33 C28 Eu1 C37 -25.7(6)
C29 C28 Eu1 C39 -93.2(3)
C27 C28 Eu1 C39 152.9(3)
C33 C28 Eu1 C39 29.4(5)
C27 C28 Eu1 C29 -113.9(5)
C33 C28 Eu1 C29 122.6(7)
C29 C28 Eu1 C27 113.9(5)
C33 C28 Eu1 C27 -123.5(7)
C29 C28 Eu1 C30 37.1(3)
C27 C28 Eu1 C30 -76.8(4)
C33 C28 Eu1 C30 159.7(6)
C29 C28 Eu1 C31 76.3(4)
C27 C28 Eu1 C31 -37.6(3)
C33 C28 Eu1 C31 -161.1(6)
C29 C28 Eu1 C40 -107.6(3)
C27 C28 Eu1 C40 138.5(3)
C33 C28 Eu1 C40 15.0(5)
C29 C28 Eu1 C41 -137.8(3)
C27 C28 Eu1 C41 108.2(3)
C33 C28 Eu1 C41 -15.2(5)
C40 C39 Eu1 N1 -161.4(3)
C38 C39 Eu1 N1 84.7(3)
C44 C39 Eu1 N1 -38.7(4)
C40 C39 Eu1 N2 131.3(3)
C38 C39 Eu1 N2 17.5(4)
C44 C39 Eu1 N2 -105.9(4)
C40 C39 Eu1 C38 113.8(5)
C44 C39 Eu1 C38 -123.4(6)
C40 C39 Eu1 C37 76.3(4)
C38 C39 Eu1 C37 -37.5(3)
C44 C39 Eu1 C37 -160.9(5)
C40 C39 Eu1 C28 -30.2(4)
C38 C39 Eu1 C28 -144.0(3)
C44 C39 Eu1 C28 92.6(4)
C40 C39 Eu1 C29 -62.4(4)
C38 C39 Eu1 C29 -176.3(3)
C44 C39 Eu1 C29 60.3(4)
C40 C39 Eu1 C27 -10.4(5)
C38 C39 Eu1 C27 -124.3(3)
C44 C39 Eu1 C27 112.3(4)
C40 C39 Eu1 C30 -84.5(4)
C38 C39 Eu1 C30 161.7(3)
C44 C39 Eu1 C30 38.3(5)
C40 C39 Eu1 C31 -53.3(7)
C38 C39 Eu1 C31 -167.1(4)
C44 C39 Eu1 C31 69.5(7)
C38 C39 Eu1 C40 -113.8(5)
C44 C39 Eu1 C40 122.7(6)
C40 C39 Eu1 C41 36.6(3)
C38 C39 Eu1 C41 -77.2(4)
C44 C39 Eu1 C41 159.3(5)
C28 C29 Eu1 N1 -169.2(3)
C30 C29 Eu1 N1 -55.6(4)
C34 C29 Eu1 N1 67.1(4)
C28 C29 Eu1 N2 -96.7(4)
C30 C29 Eu1 N2 16.9(4)
C34 C29 Eu1 N2 139.6(4)
C28 C29 Eu1 C38 95.7(4)
C30 C29 Eu1 C38 -150.6(3)
C34 C29 Eu1 C38 -27.9(6)
C28 C29 Eu1 C37 47.0(5)
C30 C29 Eu1 C37 160.6(3)
C34 C29 Eu1 C37 -76.6(5)
C30 C29 Eu1 C28 113.6(5)
C34 C29 Eu1 C28 -123.7(6)
C28 C29 Eu1 C39 98.7(3)
C30 C29 Eu1 C39 -147.6(3)
C34 C29 Eu1 C39 -24.9(5)
C28 C29 Eu1 C27 -37.0(3)
C30 C29 Eu1 C27 76.7(4)
C34 C29 Eu1 C27 -160.6(5)
C28 C29 Eu1 C30 -113.6(5)
C34 C29 Eu1 C30 122.7(6)
C28 C29 Eu1 C31 -77.0(4)
C30 C29 Eu1 C31 36.6(3)
C34 C29 Eu1 C31 159.4(5)
C28 C29 Eu1 C40 72.6(3)
C30 C29 Eu1 C40 -173.8(4)
C34 C29 Eu1 C40 -51.1(4)
C28 C29 Eu1 C41 45.4(4)
C30 C29 Eu1 C41 159.1(3)
C34 C29 Eu1 C41 -78.2(4)
C28 C27 Eu1 N1 103.8(3)
C31 C27 Eu1 N1 -8.9(4)
C32 C27 Eu1 N1 -134.0(4)
C28 C27 Eu1 N2 174.3(3)
C31 C27 Eu1 N2 61.7(3)
C32 C27 Eu1 N2 -63.5(4)
C28 C27 Eu1 C38 -87.2(4)
C31 C27 Eu1 C38 160.2(3)
C32 C27 Eu1 C38 35.1(6)
C28 C27 Eu1 C37 -97.4(3)
C31 C27 Eu1 C37 149.9(3)
C32 C27 Eu1 C37 24.8(5)
C31 C27 Eu1 C28 -112.6(5)
C32 C27 Eu1 C28 122.2(6)
C28 C27 Eu1 C39 -38.7(4)
C31 C27 Eu1 C39 -151.3(3)
C32 C27 Eu1 C39 83.5(5)
C28 C27 Eu1 C29 36.9(3)
C31 C27 Eu1 C29 -75.8(4)
C32 C27 Eu1 C29 159.1(5)
C28 C27 Eu1 C30 76.8(4)
C31 C27 Eu1 C30 -35.9(3)
C32 C27 Eu1 C30 -161.0(5)
C28 C27 Eu1 C31 112.6(5)
C32 C27 Eu1 C31 -125.1(6)
C28 C27 Eu1 C40 -44.1(4)
C31 C27 Eu1 C40 -156.7(3)
C32 C27 Eu1 C40 78.1(4)
C28 C27 Eu1 C41 -73.0(3)
C31 C27 Eu1 C41 174.4(3)
C32 C27 Eu1 C41 49.2(4)
C31 C30 Eu1 N1 -121.9(3)
C29 C30 Eu1 N1 124.5(4)
C35 C30 Eu1 N1 -0.1(5)
C31 C30 Eu1 N2 -53.1(3)
C29 C30 Eu1 N2 -166.7(3)
C35 C30 Eu1 N2 68.7(5)
C31 C30 Eu1 C38 -172.1(4)
C29 C30 Eu1 C38 74.3(6)
C35 C30 Eu1 C38 -50.3(7)
C31 C30 Eu1 C37 57.3(8)
C29 C30 Eu1 C37 -56.3(8)
C35 C30 Eu1 C37 179.2(6)
C31 C30 Eu1 C28 76.6(3)
C29 C30 Eu1 C28 -37.1(3)
C35 C30 Eu1 C28 -161.6(6)
C31 C30 Eu1 C39 158.1(3)
C29 C30 Eu1 C39 44.5(4)
C35 C30 Eu1 C39 -80.0(5)
C31 C30 Eu1 C29 113.6(5)
C35 C30 Eu1 C29 -124.6(7)
C31 C30 Eu1 C27 36.7(3)
C29 C30 Eu1 C27 -76.9(4)
C35 C30 Eu1 C27 158.5(6)
C29 C30 Eu1 C31 -113.6(5)
C35 C30 Eu1 C31 121.8(6)
C31 C30 Eu1 C40 121.2(3)
C29 C30 Eu1 C40 7.6(4)
C35 C30 Eu1 C40 -117.0(5)
C31 C30 Eu1 C41 84.0(4)
C29 C30 Eu1 C41 -29.6(5)
C35 C30 Eu1 C41 -154.2(4)
C30 C31 Eu1 N1 57.9(3)
C27 C31 Eu1 N1 172.9(3)
C36 C31 Eu1 N1 -64.1(5)
C30 C31 Eu1 N2 127.2(3)
C27 C31 Eu1 N2 -117.8(3)
C36 C31 Eu1 N2 5.2(5)
C30 C31 Eu1 C38 166.9(7)
C27 C31 Eu1 C38 -78.1(8)
C36 C31 Eu1 C38 45.0(10)
C30 C31 Eu1 C37 -160.1(3)
C27 C31 Eu1 C37 -45.0(4)
C36 C31 Eu1 C37 78.0(5)
C30 C31 Eu1 C28 -77.4(3)
C27 C31 Eu1 C28 37.6(3)
C36 C31 Eu1 C28 160.6(6)
C30 C31 Eu1 C39 -48.8(6)
C27 C31 Eu1 C39 66.2(6)
C36 C31 Eu1 C39 -170.7(5)
C30 C31 Eu1 C29 -37.4(3)
C27 C31 Eu1 C29 77.6(3)
C36 C31 Eu1 C29 -159.4(6)
C30 C31 Eu1 C27 -115.0(5)
C36 C31 Eu1 C27 123.0(7)
C27 C31 Eu1 C30 115.0(5)
C36 C31 Eu1 C30 -121.9(6)
C30 C31 Eu1 C40 -82.9(4)
C27 C31 Eu1 C40 32.1(4)
C36 C31 Eu1 C40 155.1(5)
C30 C31 Eu1 C41 -122.0(3)
C27 C31 Eu1 C41 -7.0(4)
C36 C31 Eu1 C41 116.0(5)
C39 C40 Eu1 N1 20.9(4)
C41 C40 Eu1 N1 136.0(3)
C45 C40 Eu1 N1 -99.8(5)
C39 C40 Eu1 N2 -68.3(4)
C41 C40 Eu1 N2 46.9(4)
C45 C40 Eu1 N2 171.0(4)
C39 C40 Eu1 C38 -37.5(3)
C41 C40 Eu1 C38 77.6(3)
C45 C40 Eu1 C38 -158.2(6)
C39 C40 Eu1 C37 -77.9(4)
C41 C40 Eu1 C37 37.2(3)
C45 C40 Eu1 C37 161.3(6)
C39 C40 Eu1 C28 152.1(4)
C41 C40 Eu1 C28 -92.7(3)
C45 C40 Eu1 C28 31.4(5)
C41 C40 Eu1 C39 115.1(5)
C45 C40 Eu1 C39 -120.7(6)
C39 C40 Eu1 C29 123.5(4)
C41 C40 Eu1 C29 -121.4(3)
C45 C40 Eu1 C29 2.8(5)
C39 C40 Eu1 C27 172.6(3)
C41 C40 Eu1 C27 -72.3(3)
C45 C40 Eu1 C27 51.9(5)
C39 C40 Eu1 C30 119.7(3)
C41 C40 Eu1 C30 -125.2(3)
C45 C40 Eu1 C30 -1.0(6)
C39 C40 Eu1 C31 156.3(3)
C41 C40 Eu1 C31 -88.6(4)
C45 C40 Eu1 C31 35.6(6)
C39 C40 Eu1 C41 -115.1(5)
C45 C40 Eu1 C41 124.2(6)
C37 C41 Eu1 N1 51.3(4)
C40 C41 Eu1 N1 -62.1(4)
C46 C41 Eu1 N1 172.4(4)
C37 C41 Eu1 N2 -32.9(4)
C40 C41 Eu1 N2 -146.3(3)
C46 C41 Eu1 N2 88.2(4)
C37 C41 Eu1 C38 37.3(3)
C40 C41 Eu1 C38 -76.1(3)
C46 C41 Eu1 C38 158.4(5)
C40 C41 Eu1 C37 -113.4(5)
C46 C41 Eu1 C37 121.1(6)
C37 C41 Eu1 C28 -161.1(4)
C40 C41 Eu1 C28 85.5(3)
C46 C41 Eu1 C28 -40.0(4)
C37 C41 Eu1 C39 77.5(4)
C40 C41 Eu1 C39 -35.9(3)
C46 C41 Eu1 C39 -161.4(5)
C37 C41 Eu1 C29 178.0(3)
C40 C41 Eu1 C29 64.6(3)
C46 C41 Eu1 C29 -60.9(5)
C37 C41 Eu1 C27 -132.4(4)
C40 C41 Eu1 C27 114.2(3)
C46 C41 Eu1 C27 -11.3(4)
C37 C41 Eu1 C30 -166.7(3)
C40 C41 Eu1 C30 79.9(4)
C46 C41 Eu1 C30 -45.7(5)
C37 C41 Eu1 C31 -128.9(4)
C40 C41 Eu1 C31 117.7(3)
C46 C41 Eu1 C31 -7.8(5)
C37 C41 Eu1 C40 113.4(5)
C46 C41 Eu1 C40 -125.5(6)
